data_4102969
loop_
_publ_author_name
'Vlad M. Iluc'
'Gregory L. Hillhouse'

_publ_contact_author_address
;Gordon Center for Integrative Sciences E419B
Department of Chemistry
The University of chicago
929 East 57th Street
Chicago, IL, 60637
;
_publ_contact_author_email g-hillhouse@uchicago.edu
_publ_contact_author_fax 773-702-0805
_publ_contact_author_name 'Gregory L. Hillhouse'
_publ_contact_author_phone 773-702-7057
_publ_section_title
;
 Arrested 1,2-Hydrogen Migration from Silicon to Nickel upon Oxidation of
 a Three-Coordinate Ni(I) Silyl Complex
;
_journal_name_full 'Journal of the American Chemical Society'
_journal_page_first 11890
_journal_page_last 11892
_journal_paper_doi 10.1021/ja1052329
_journal_volume 132
_journal_year 2010
_chemical_formula_sum 'C148 H170 B2 F48 Ni2 O3 P4 Si2'
_chemical_formula_weight 3227.90
_chemical_name_systematic
; 
 ? 
;
_space_group_IT_number 2
_symmetry_cell_setting triclinic
_symmetry_space_group_name_Hall '-P 1'
_symmetry_space_group_name_H-M 'P -1'
_atom_sites_solution_hydrogens geom
_atom_sites_solution_primary direct
_atom_sites_solution_secondary difmap
_audit_creation_method SHELXL-97
_cell_angle_alpha 94.4880(10)
_cell_angle_beta 108.7170(10)
_cell_angle_gamma 106.8960(10)
_cell_formula_units_Z 1
_cell_length_a 14.5285(9)
_cell_length_b 16.1699(10)
_cell_length_c 18.5044(11)
_cell_measurement_reflns_used 192
_cell_measurement_temperature 100(2)
_cell_measurement_theta_max 24.2
_cell_measurement_theta_min 2.35
_cell_volume 3868.3(4)
_computing_cell_refinement 'Bruker SMART'
_computing_data_collection 'Bruker SMART'
_computing_data_reduction 'Bruker SHELXTL'
_computing_molecular_graphics 'Bruker SHELXTL'
_computing_publication_material 'Bruker SHELXTL'
_computing_structure_refinement 'SHELXL-97 (Sheldrick, 1997)'
_computing_structure_solution 'SHELXS-97 (Sheldrick, 1990)'
_diffrn_ambient_temperature 100(2)
_diffrn_measured_fraction_theta_full 0.994
_diffrn_measured_fraction_theta_max 0.994
_diffrn_measurement_device_type 'CCD area detector'
_diffrn_measurement_method 'phi and omega scans'
_diffrn_radiation_monochromator graphite
_diffrn_radiation_source 'fine-focus sealed tube'
_diffrn_radiation_type MoK\a
_diffrn_radiation_wavelength 0.71073
_diffrn_reflns_av_R_equivalents 0.0376
_diffrn_reflns_av_sigmaI/netI 0.0690
_diffrn_reflns_limit_h_max 17
_diffrn_reflns_limit_h_min -17
_diffrn_reflns_limit_k_max 19
_diffrn_reflns_limit_k_min -19
_diffrn_reflns_limit_l_max 22
_diffrn_reflns_limit_l_min -22
_diffrn_reflns_number 17607
_diffrn_reflns_theta_full 25.27
_diffrn_reflns_theta_max 25.27
_diffrn_reflns_theta_min 1.18
_exptl_absorpt_coefficient_mu 0.408
_exptl_absorpt_correction_T_max 0.9603
_exptl_absorpt_correction_T_min 0.8505
_exptl_absorpt_correction_type psi-scan
_exptl_absorpt_process_details 'Norton et. al 1968'
_exptl_crystal_colour red
_exptl_crystal_density_diffrn 1.386
_exptl_crystal_density_method 'not measured'
_exptl_crystal_description block
_exptl_crystal_F_000 1668
_exptl_crystal_size_max 0.41
_exptl_crystal_size_mid 0.23
_exptl_crystal_size_min 0.10
_refine_diff_density_max 1.086
_refine_diff_density_min -0.652
_refine_diff_density_rms 0.098
_refine_ls_extinction_method none
_refine_ls_goodness_of_fit_ref 1.107
_refine_ls_hydrogen_treatment mixed
_refine_ls_matrix_type full
_refine_ls_number_parameters 977
_refine_ls_number_reflns 14050
_refine_ls_number_restraints 0
_refine_ls_restrained_S_all 1.107
_refine_ls_R_factor_all 0.0969
_refine_ls_R_factor_gt 0.0857
_refine_ls_shift/su_max 0.000
_refine_ls_shift/su_mean 0.000
_refine_ls_structure_factor_coef Fsqd
_refine_ls_weighting_details 'calc w=1/[\s^2^(Fo^2^)+(0.0911P)^2^+11.5389P] where P=(Fo^2^+2Fc^2^)/3'
_refine_ls_weighting_scheme calc
_refine_ls_wR_factor_gt 0.2120
_refine_ls_wR_factor_ref 0.2227
_reflns_number_gt 9627
_reflns_number_total 14050
_reflns_threshold_expression >2sigma(I)
_cod_data_source_file ja1052329_si_002_1.cif
_cod_data_source_block vlad04m
_cod_database_code 4102969

loop_
_symmetry_equiv_pos_as_xyz
'x, y, z'
'-x, -y, -z'

loop_
_atom_site_label
_atom_site_type_symbol
_atom_site_fract_x
_atom_site_fract_y
_atom_site_fract_z
_atom_site_U_iso_or_equiv
_atom_site_adp_type
_atom_site_occupancy
_atom_site_symmetry_multiplicity
_atom_site_calc_flag
_atom_site_refinement_flags
Ni Ni 0.28380(5) 0.54181(4) 0.12669(4) 0.0279(2) Uani 1 1 d .
P1 P 0.44426(12) 0.62002(10) 0.19586(9) 0.0313(4) Uani 1 1 d .
Si Si 0.25895(13) 0.40869(10) 0.07810(9) 0.0303(4) Uani 1 1 d .
P2 P 0.22532(12) 0.64870(10) 0.15877(9) 0.0345(4) Uani 1 1 d .
C31 C 0.2841(5) 0.3277(4) 0.1414(3) 0.0366(14) Uani 1 1 d .
C44 C 0.1391(5) 0.2990(4) -0.1914(3) 0.0340(14) Uani 1 1 d .
C41 C 0.2079(4) 0.3625(4) -0.0291(3) 0.0311(13) Uani 1 1 d .
C42 C 0.2157(4) 0.4207(4) -0.0817(3) 0.0312(13) Uani 1 1 d .
C11 C 0.5141(5) 0.5712(4) 0.2761(3) 0.0344(14) Uani 1 1 d .
C43 C 0.1825(5) 0.3884(4) -0.1607(3) 0.0337(14) Uani 1 1 d .
H43A H 0.1898 0.4287 -0.1948 0.040 Uiso 1 1 calc R
C46 C 0.1604(5) 0.2710(4) -0.0608(3) 0.0338(14) Uani 1 1 d .
C37 C 0.4204(5) 0.3193(4) 0.0858(4) 0.0431(16) Uani 1 1 d .
H37A H 0.4767 0.2949 0.0965 0.065 Uiso 1 1 calc R
H37B H 0.4482 0.3832 0.0897 0.065 Uiso 1 1 calc R
H37C H 0.3702 0.2924 0.0332 0.065 Uiso 1 1 calc R
C113 C 0.5602(5) 0.5080(4) 0.2455(4) 0.0399(15) Uani 1 1 d .
H11A H 0.5960 0.4836 0.2885 0.060 Uiso 1 1 calc R
H11B H 0.6091 0.5401 0.2229 0.060 Uiso 1 1 calc R
H11C H 0.5047 0.4600 0.2057 0.060 Uiso 1 1 calc R
C45 C 0.1278(5) 0.2423(4) -0.1401(3) 0.0379(15) Uani 1 1 d .
H45A H 0.0963 0.1809 -0.1603 0.045 Uiso 1 1 calc R
C33 C 0.4026(5) 0.2522(4) 0.2001(4) 0.0399(15) Uani 1 1 d .
H33A H 0.4609 0.2354 0.2024 0.048 Uiso 1 1 calc R
C1 C 0.4354(5) 0.7151(4) 0.2529(4) 0.0426(16) Uani 1 1 d .
H1A H 0.4357 0.7010 0.3041 0.051 Uiso 1 1 calc R
H1B H 0.4979 0.7664 0.2624 0.051 Uiso 1 1 calc R
C2 C 0.3417(5) 0.7414(4) 0.2158(4) 0.0447(16) Uani 1 1 d .
H2A H 0.3574 0.7831 0.1816 0.054 Uiso 1 1 calc R
H2B H 0.3277 0.7725 0.2572 0.054 Uiso 1 1 calc R
C36 C 0.2331(5) 0.3019(4) 0.1938(3) 0.0365(14) Uani 1 1 d .
C12 C 0.5273(5) 0.6662(4) 0.1395(4) 0.0383(14) Uani 1 1 d .
C32 C 0.3681(5) 0.3001(4) 0.1441(4) 0.0381(15) Uani 1 1 d .
C112 C 0.6022(5) 0.6399(4) 0.3449(4) 0.0435(16) Uani 1 1 d .
H11D H 0.6344 0.6095 0.3842 0.065 Uiso 1 1 calc R
H11E H 0.5739 0.6785 0.3680 0.065 Uiso 1 1 calc R
H11F H 0.6538 0.6751 0.3261 0.065 Uiso 1 1 calc R
C47 C 0.2587(5) 0.5196(4) -0.0569(3) 0.0393(15) Uani 1 1 d .
H47A H 0.2569 0.5467 -0.1026 0.059 Uiso 1 1 calc R
H47B H 0.3301 0.5370 -0.0205 0.059 Uiso 1 1 calc R
H47C H 0.2171 0.5392 -0.0314 0.059 Uiso 1 1 calc R
C123 C 0.4750(5) 0.7211(4) 0.0874(4) 0.0496(17) Uani 1 1 d .
H12A H 0.5166 0.7463 0.0569 0.074 Uiso 1 1 calc R
H12B H 0.4689 0.7687 0.1198 0.074 Uiso 1 1 calc R
H12C H 0.4062 0.6835 0.0522 0.074 Uiso 1 1 calc R
C122 C 0.5337(5) 0.5915(4) 0.0870(4) 0.0451(16) Uani 1 1 d .
H12D H 0.5773 0.6165 0.0578 0.068 Uiso 1 1 calc R
H12E H 0.4644 0.5567 0.0506 0.068 Uiso 1 1 calc R
H12F H 0.5636 0.5536 0.1190 0.068 Uiso 1 1 calc R
C35 C 0.2684(5) 0.2529(4) 0.2474(4) 0.0414(16) Uani 1 1 d .
H35A H 0.2331 0.2354 0.2818 0.050 Uiso 1 1 calc R
C39 C 0.1382(6) 0.3240(5) 0.1903(4) 0.0526(18) Uani 1 1 d .
H39A H 0.1138 0.3006 0.2306 0.079 Uiso 1 1 calc R
H39B H 0.0842 0.2976 0.1391 0.079 Uiso 1 1 calc R
H39C H 0.1549 0.3880 0.1989 0.079 Uiso 1 1 calc R
C121 C 0.6356(5) 0.7254(5) 0.1905(4) 0.0489(17) Uani 1 1 d .
H12G H 0.6750 0.7473 0.1577 0.073 Uiso 1 1 calc R
H12H H 0.6700 0.6918 0.2251 0.073 Uiso 1 1 calc R
H12I H 0.6317 0.7752 0.2217 0.073 Uiso 1 1 calc R
C22 C 0.1499(5) 0.6177(4) 0.2240(4) 0.0381(15) Uani 1 1 d .
C111 C 0.4344(5) 0.5187(4) 0.3081(4) 0.0439(16) Uani 1 1 d .
H11G H 0.4682 0.4923 0.3503 0.066 Uiso 1 1 calc R
H11H H 0.3798 0.4721 0.2665 0.066 Uiso 1 1 calc R
H11I H 0.4044 0.5582 0.3280 0.066 Uiso 1 1 calc R
C48 C 0.1048(5) 0.2648(4) -0.2767(3) 0.0416(15) Uani 1 1 d .
H48A H 0.1199 0.3142 -0.3034 0.062 Uiso 1 1 calc R
H48B H 0.0304 0.2328 -0.2973 0.062 Uiso 1 1 calc R
H48C H 0.1415 0.2251 -0.2853 0.062 Uiso 1 1 calc R
C21 C 0.1554(5) 0.6990(4) 0.0784(4) 0.0435(16) Uani 1 1 d .
C49 C 0.1370(5) 0.2020(4) -0.0125(4) 0.0461(17) Uani 1 1 d .
H49A H 0.1041 0.1436 -0.0460 0.069 Uiso 1 1 calc R
H49B H 0.0904 0.2138 0.0121 0.069 Uiso 1 1 calc R
H49C H 0.2013 0.2039 0.0277 0.069 Uiso 1 1 calc R
C34 C 0.3544(5) 0.2283(4) 0.2524(4) 0.0434(16) Uani 1 1 d .
C213 C 0.2189(7) 0.7254(5) 0.0270(5) 0.064(2) Uani 1 1 d .
H21A H 0.1827 0.7513 -0.0144 0.097 Uiso 1 1 calc R
H21B H 0.2283 0.6732 0.0041 0.097 Uiso 1 1 calc R
H21C H 0.2864 0.7686 0.0585 0.097 Uiso 1 1 calc R
C212 C 0.1383(8) 0.7815(6) 0.1084(5) 0.075(3) Uani 1 1 d .
H21D H 0.1020 0.8042 0.0644 0.113 Uiso 1 1 calc R
H21E H 0.2050 0.8262 0.1390 0.113 Uiso 1 1 calc R
H21F H 0.0968 0.7671 0.1412 0.113 Uiso 1 1 calc R
C38 C 0.3939(6) 0.1772(5) 0.3132(4) 0.0554(19) Uani 1 1 d .
H38A H 0.4550 0.1668 0.3083 0.083 Uiso 1 1 calc R
H38B H 0.3402 0.1207 0.3057 0.083 Uiso 1 1 calc R
H38C H 0.4123 0.2110 0.3651 0.083 Uiso 1 1 calc R
C211 C 0.0531(7) 0.6306(6) 0.0264(5) 0.090(3) Uani 1 1 d .
H21G H 0.0173 0.6568 -0.0150 0.136 Uiso 1 1 calc R
H21H H 0.0103 0.6106 0.0574 0.136 Uiso 1 1 calc R
H21I H 0.0659 0.5804 0.0034 0.136 Uiso 1 1 calc R
F883 F 0.6434(3) 0.4532(2) 0.4308(2) 0.0441(9) Uani 1 1 d .
F873 F 0.4146(3) 0.1578(2) 0.5678(2) 0.0525(10) Uani 1 1 d .
F783 F 1.1007(3) 0.2239(2) 0.3747(2) 0.0510(10) Uani 1 1 d .
F872 F 0.4177(3) 0.0580(2) 0.4865(2) 0.0475(9) Uani 1 1 d .
F882 F 0.6734(4) 0.4815(2) 0.5518(2) 0.0662(13) Uani 1 1 d .
F871 F 0.5204(3) 0.0886(3) 0.6035(2) 0.0576(11) Uani 1 1 d .
F881 F 0.5183(3) 0.4242(3) 0.4729(3) 0.0622(12) Uani 1 1 d .
F583 F 0.6650(4) 0.2525(3) 0.1073(2) 0.0657(13) Uani 1 1 d .
F782 F 1.1417(4) 0.3605(3) 0.3704(2) 0.0615(12) Uani 1 1 d .
C81 C 0.7049(4) 0.2246(3) 0.4843(3) 0.0256(12) Uani 1 1 d .
C76 C 0.9671(4) 0.2573(3) 0.4414(3) 0.0282(13) Uani 1 1 d .
H76A H 0.9432 0.2080 0.4006 0.034 Uiso 1 1 calc R
C86 C 0.6947(4) 0.3077(4) 0.4774(3) 0.0295(13) Uani 1 1 d .
H86A H 0.7416 0.3486 0.4606 0.035 Uiso 1 1 calc R
C71 C 0.8999(4) 0.2687(3) 0.4787(3) 0.0247(12) Uani 1 1 d .
C85 C 0.6182(4) 0.3325(3) 0.4941(3) 0.0287(13) Uani 1 1 d .
C51 C 0.7261(4) 0.1711(3) 0.3581(3) 0.0262(12) Uani 1 1 d .
C72 C 0.9400(4) 0.3423(3) 0.5380(3) 0.0291(13) Uani 1 1 d .
H72A H 0.8978 0.3529 0.5652 0.035 Uiso 1 1 calc R
F781 F 1.2310(3) 0.3183(3) 0.4660(2) 0.0707(13) Uani 1 1 d .
C61 C 0.8067(4) 0.1081(3) 0.4874(3) 0.0263(12) Uani 1 1 d .
C62 C 0.8165(4) 0.0396(3) 0.4433(3) 0.0307(13) Uani 1 1 d .
H62A H 0.8082 0.0415 0.3905 0.037 Uiso 1 1 calc R
C66 C 0.8233(4) 0.1023(3) 0.5652(3) 0.0282(13) Uani 1 1 d .
H66A H 0.8209 0.1490 0.5983 0.034 Uiso 1 1 calc R
C84 C 0.5482(4) 0.2746(4) 0.5178(3) 0.0304(13) Uani 1 1 d .
H84A H 0.4964 0.2914 0.5296 0.037 Uiso 1 1 calc R
C74 C 1.1035(5) 0.3885(4) 0.5216(3) 0.0335(14) Uani 1 1 d .
H74A H 1.1716 0.4288 0.5359 0.040 Uiso 1 1 calc R
C82 C 0.6319(4) 0.1680(3) 0.5082(3) 0.0273(12) Uani 1 1 d .
H82A H 0.6352 0.1109 0.5137 0.033 Uiso 1 1 calc R
C73 C 1.0400(5) 0.4007(4) 0.5589(3) 0.0325(14) Uani 1 1 d .
C75 C 1.0661(4) 0.3149(4) 0.4616(3) 0.0299(13) Uani 1 1 d .
C87 C 0.4776(5) 0.1253(4) 0.5453(4) 0.0349(14) Uani 1 1 d .
C52 C 0.6438(4) 0.0931(4) 0.3217(3) 0.0307(13) Uani 1 1 d .
H52A H 0.6252 0.0516 0.3525 0.037 Uiso 1 1 calc R
C65 C 0.8430(4) 0.0314(4) 0.5959(3) 0.0309(13) Uani 1 1 d .
C63 C 0.8378(4) -0.0316(4) 0.4738(3) 0.0332(14) Uani 1 1 d .
F573 F 0.5340(4) -0.0807(3) 0.2325(3) 0.0892(17) Uani 1 1 d .
B B 0.7851(5) 0.1935(4) 0.4533(4) 0.0288(14) Uani 1 1 d .
F582 F 0.6974(5) 0.3512(3) 0.2013(3) 0.0821(16) Uani 1 1 d .
C56 C 0.7476(4) 0.2298(4) 0.3097(3) 0.0282(12) Uani 1 1 d .
H56A H 0.8022 0.2843 0.3319 0.034 Uiso 1 1 calc R
C88 C 0.6122(5) 0.4218(4) 0.4872(4) 0.0386(15) Uani 1 1 d .
F572 F 0.4737(5) -0.0348(3) 0.1332(3) 0.112(2) Uani 1 1 d .
C55 C 0.6924(5) 0.2119(4) 0.2305(3) 0.0350(14) Uani 1 1 d .
C83 C 0.5549(4) 0.1915(3) 0.5242(3) 0.0262(12) Uani 1 1 d .
C64 C 0.8503(4) -0.0371(4) 0.5501(3) 0.0346(14) Uani 1 1 d .
H64A H 0.8634 -0.0862 0.5708 0.042 Uiso 1 1 calc R
C54 C 0.6121(5) 0.1328(4) 0.1956(4) 0.0404(15) Uani 1 1 d .
H54A H 0.5745 0.1196 0.1412 0.049 Uiso 1 1 calc R
C68 C 0.8550(6) 0.0273(4) 0.6785(4) 0.0607(17) Uani 1 1 d .
C53 C 0.5884(5) 0.0736(4) 0.2431(3) 0.0358(14) Uani 1 1 d .
C78 C 1.1340(5) 0.3043(4) 0.4186(4) 0.0417(16) Uani 1 1 d .
F581 F 0.8161(4) 0.3060(4) 0.1921(3) 0.103(2) Uani 1 1 d .
C58 C 0.7186(6) 0.2785(5) 0.1828(4) 0.0495(18) Uani 1 1 d .
C77 C 1.0787(5) 0.4793(4) 0.6219(4) 0.0424(16) Uani 1 1 d .
C67 C 0.8460(6) -0.1027(4) 0.4224(4) 0.0419(16) Uani 1 1 d .
F571 F 0.4264(4) -0.0220(3) 0.2300(4) 0.116(2) Uani 1 1 d .
C57 C 0.5038(6) -0.0123(5) 0.2077(4) 0.0507(18) Uani 1 1 d .
C222 C 0.2167(6) 0.5865(6) 0.2898(4) 0.063(2) Uani 1 1 d .
H22A H 0.1807 0.5692 0.3257 0.095 Uiso 1 1 calc R
H22B H 0.2820 0.6342 0.3176 0.095 Uiso 1 1 calc R
H22C H 0.2304 0.5358 0.2685 0.095 Uiso 1 1 calc R
C223 C 0.0492(5) 0.5418(5) 0.1790(4) 0.057(2) Uani 1 1 d .
H22D H 0.0102 0.5254 0.2132 0.085 Uiso 1 1 calc R
H22E H 0.0652 0.4910 0.1608 0.085 Uiso 1 1 calc R
H22F H 0.0080 0.5605 0.1343 0.085 Uiso 1 1 calc R
C221 C 0.1246(7) 0.6932(5) 0.2601(5) 0.064(2) Uani 1 1 d .
H22G H 0.0856 0.6713 0.2932 0.096 Uiso 1 1 calc R
H22H H 0.0832 0.7158 0.2186 0.096 Uiso 1 1 calc R
H22I H 0.1887 0.7405 0.2914 0.096 Uiso 1 1 calc R
F681 F 0.8422(4) -0.0508(3) 0.6954(3) 0.0735(14) Uani 1 1 d .
F682 F 0.9404(5) 0.0780(5) 0.7270(3) 0.160(4) Uani 1 1 d .
F671 F 0.7601(4) -0.1449(4) 0.3662(4) 0.110(2) Uani 1 1 d .
F672 F 0.9046(5) -0.0730(3) 0.3821(4) 0.116(2) Uani 1 1 d .
F673 F 0.8806(10) -0.1567(5) 0.4559(3) 0.071(6) Uani 1 1 d .
F683 F 0.7862(6) 0.0520(4) 0.6992(3) 0.118(3) Uani 1 1 d .
F77A F 1.1517(13) 0.5463(10) 0.6179(10) 0.086(7) Uani 0.50 1 d P
F77B F 1.0948(13) 0.5505(9) 0.6007(8) 0.073(6) Uani 0.50 1 d P
F77C F 1.1830(7) 0.4858(6) 0.6718(5) 0.065(3) Uani 0.50 1 d P
F77D F 1.0958(11) 0.4662(7) 0.6901(6) 0.059(4) Uani 0.50 1 d P
F77E F 0.9981(8) 0.5186(6) 0.6155(6) 0.067(3) Uani 0.50 1 d P
F77F F 1.0348(10) 0.4685(9) 0.6700(8) 0.078(5) Uani 0.50 1 d P
O1 O 0.7698(10) 0.0134(7) 0.1137(8) 0.194(6) Uani 1 1 d .
C91 C 0.6903(9) -0.0697(7) 0.0807(7) 0.103(4) Uani 1 1 d .
H91A H 0.6526 -0.0852 0.1164 0.124 Uiso 1 1 calc R
H91B H 0.7217 -0.1153 0.0748 0.124 Uiso 1 1 calc R
C911 C 0.6170(11) -0.0693(9) 0.0044(7) 0.127(5) Uani 1 1 d .
H91C H 0.5642 -0.1276 -0.0164 0.191 Uiso 1 1 calc R
H91D H 0.6539 -0.0545 -0.0313 0.191 Uiso 1 1 calc R
H91E H 0.5841 -0.0254 0.0102 0.191 Uiso 1 1 calc R
C92 C 0.893(3) 0.066(3) 0.171(2) 0.43(3) Uani 1 1 d .
H92A H 0.9428 0.0393 0.1629 0.521 Uiso 1 1 calc R
H92B H 0.9167 0.1308 0.1735 0.521 Uiso 1 1 calc R
C921 C 0.856(2) 0.040(2) 0.2266(13) 0.29(2) Uani 1 1 d .
H92C H 0.8837 -0.0052 0.2480 0.438 Uiso 1 1 calc R
H92D H 0.7803 0.0147 0.2041 0.438 Uiso 1 1 calc R
H92E H 0.8761 0.0901 0.2682 0.438 Uiso 1 1 calc R
O2 O 0.0000 1.0000 0.0000 0.197(14) Uani 1 2 d S
C991 C 0.1649(14) 1.0199(11) 0.1088(11) 0.131(6) Uani 1 1 d .
C992 C 0.073(2) 1.0361(14) 0.0982(12) 0.227(12) Uani 1 1 d .
H H 0.173(5) 0.454(4) 0.084(4) 0.053(19) Uiso 1 1 d .

loop_
_atom_site_aniso_label
_atom_site_aniso_U_11
_atom_site_aniso_U_22
_atom_site_aniso_U_33
_atom_site_aniso_U_23
_atom_site_aniso_U_13
_atom_site_aniso_U_12
Ni 0.0292(4) 0.0226(4) 0.0284(4) -0.0004(3) 0.0097(3) 0.0057(3)
P1 0.0297(8) 0.0270(8) 0.0319(8) -0.0027(6) 0.0071(7) 0.0085(7)
Si 0.0347(9) 0.0249(8) 0.0281(8) 0.0012(6) 0.0101(7) 0.0075(7)
P2 0.0307(8) 0.0296(8) 0.0388(9) -0.0022(7) 0.0110(7) 0.0077(7)
C31 0.045(4) 0.026(3) 0.035(3) 0.002(3) 0.012(3) 0.010(3)
C44 0.036(3) 0.038(3) 0.029(3) -0.002(3) 0.011(3) 0.017(3)
C41 0.031(3) 0.028(3) 0.028(3) -0.001(2) 0.008(3) 0.008(3)
C42 0.030(3) 0.026(3) 0.033(3) -0.001(2) 0.010(3) 0.006(3)
C11 0.031(3) 0.037(3) 0.031(3) 0.001(3) 0.006(3) 0.013(3)
C43 0.036(3) 0.034(3) 0.032(3) 0.005(3) 0.014(3) 0.011(3)
C46 0.035(3) 0.028(3) 0.033(3) 0.003(3) 0.008(3) 0.008(3)
C37 0.044(4) 0.039(4) 0.049(4) 0.009(3) 0.017(3) 0.017(3)
C113 0.046(4) 0.034(3) 0.041(4) 0.006(3) 0.012(3) 0.021(3)
C45 0.039(4) 0.029(3) 0.037(4) -0.005(3) 0.007(3) 0.010(3)
C33 0.039(4) 0.030(3) 0.044(4) 0.005(3) 0.006(3) 0.013(3)
C1 0.036(4) 0.029(3) 0.051(4) -0.009(3) 0.006(3) 0.008(3)
C2 0.030(3) 0.033(3) 0.062(4) -0.004(3) 0.016(3) 0.002(3)
C36 0.043(4) 0.028(3) 0.032(3) 0.002(3) 0.012(3) 0.006(3)
C12 0.036(3) 0.032(3) 0.046(4) 0.007(3) 0.019(3) 0.008(3)
C32 0.041(4) 0.028(3) 0.040(4) -0.001(3) 0.012(3) 0.009(3)
C112 0.040(4) 0.047(4) 0.035(3) 0.001(3) 0.004(3) 0.013(3)
C47 0.053(4) 0.029(3) 0.032(3) 0.004(3) 0.012(3) 0.011(3)
C123 0.047(4) 0.043(4) 0.056(4) 0.019(3) 0.018(3) 0.009(3)
C122 0.048(4) 0.049(4) 0.046(4) 0.013(3) 0.028(3) 0.015(3)
C35 0.050(4) 0.033(3) 0.033(3) 0.004(3) 0.013(3) 0.005(3)
C39 0.064(5) 0.054(4) 0.057(4) 0.021(4) 0.037(4) 0.025(4)
C121 0.032(4) 0.045(4) 0.060(4) 0.009(3) 0.013(3) 0.003(3)
C22 0.034(3) 0.042(4) 0.039(3) 0.002(3) 0.013(3) 0.015(3)
C111 0.042(4) 0.049(4) 0.037(4) 0.003(3) 0.011(3) 0.014(3)
C48 0.043(4) 0.044(4) 0.035(3) -0.004(3) 0.012(3) 0.016(3)
C21 0.041(4) 0.035(4) 0.056(4) 0.011(3) 0.019(3) 0.014(3)
C49 0.049(4) 0.026(3) 0.041(4) -0.003(3) 0.006(3) -0.004(3)
C34 0.055(4) 0.031(3) 0.038(4) 0.006(3) 0.009(3) 0.013(3)
C213 0.083(6) 0.070(5) 0.071(5) 0.033(4) 0.042(5) 0.048(5)
C212 0.098(7) 0.082(6) 0.073(6) 0.015(5) 0.032(5) 0.068(6)
C38 0.061(5) 0.044(4) 0.053(4) 0.020(3) 0.009(4) 0.016(4)
C211 0.078(6) 0.076(6) 0.068(6) 0.032(5) -0.018(5) -0.001(5)
F883 0.064(2) 0.0346(19) 0.055(2) 0.0249(17) 0.035(2) 0.0278(18)
F873 0.049(2) 0.0286(19) 0.086(3) 0.0002(19) 0.044(2) 0.0026(17)
F783 0.055(2) 0.034(2) 0.071(3) -0.0005(19) 0.039(2) 0.0100(18)
F872 0.049(2) 0.0244(18) 0.057(2) -0.0070(16) 0.0247(19) -0.0067(16)
F882 0.111(4) 0.0208(19) 0.056(3) 0.0025(18) 0.021(2) 0.018(2)
F871 0.052(2) 0.061(3) 0.066(3) 0.038(2) 0.029(2) 0.012(2)
F881 0.066(3) 0.044(2) 0.113(4) 0.040(2) 0.056(3) 0.038(2)
F583 0.089(3) 0.057(3) 0.029(2) 0.0130(18) 0.012(2) 0.002(2)
F782 0.087(3) 0.048(2) 0.067(3) 0.018(2) 0.055(3) 0.015(2)
C81 0.030(3) 0.016(3) 0.027(3) -0.001(2) 0.008(2) 0.005(2)
C76 0.035(3) 0.017(3) 0.027(3) 0.003(2) 0.007(3) 0.006(2)
C86 0.036(3) 0.023(3) 0.027(3) 0.006(2) 0.011(3) 0.007(3)
C71 0.030(3) 0.020(3) 0.025(3) 0.007(2) 0.010(2) 0.008(2)
C85 0.037(3) 0.019(3) 0.028(3) 0.006(2) 0.012(3) 0.006(2)
C51 0.029(3) 0.022(3) 0.031(3) 0.002(2) 0.013(2) 0.010(2)
C72 0.038(3) 0.025(3) 0.027(3) 0.008(2) 0.013(3) 0.012(3)
F781 0.038(2) 0.113(4) 0.058(3) -0.002(3) 0.015(2) 0.028(2)
C61 0.022(3) 0.020(3) 0.034(3) 0.001(2) 0.011(2) 0.004(2)
C62 0.035(3) 0.024(3) 0.028(3) 0.000(2) 0.008(3) 0.008(3)
C66 0.030(3) 0.017(3) 0.032(3) 0.000(2) 0.010(3) 0.001(2)
C84 0.034(3) 0.030(3) 0.030(3) 0.002(2) 0.013(3) 0.014(3)
C74 0.034(3) 0.030(3) 0.028(3) 0.007(3) 0.008(3) 0.002(3)
C82 0.034(3) 0.017(3) 0.026(3) 0.001(2) 0.010(2) 0.003(2)
C73 0.040(3) 0.025(3) 0.025(3) 0.006(2) 0.008(3) 0.004(3)
C75 0.036(3) 0.024(3) 0.031(3) 0.009(2) 0.014(3) 0.008(3)
C87 0.039(3) 0.026(3) 0.042(4) 0.003(3) 0.018(3) 0.011(3)
C52 0.034(3) 0.022(3) 0.033(3) 0.005(2) 0.012(3) 0.005(3)
C65 0.032(3) 0.024(3) 0.030(3) 0.004(2) 0.008(3) 0.004(3)
C63 0.030(3) 0.023(3) 0.041(4) 0.000(3) 0.008(3) 0.008(3)
F573 0.086(4) 0.040(3) 0.098(4) 0.006(2) -0.001(3) -0.001(2)
B 0.034(4) 0.019(3) 0.029(3) 0.004(3) 0.012(3) 0.001(3)
F582 0.141(5) 0.042(3) 0.064(3) 0.024(2) 0.038(3) 0.027(3)
C56 0.030(3) 0.021(3) 0.030(3) 0.002(2) 0.012(3) 0.002(2)
C88 0.049(4) 0.030(3) 0.042(4) 0.007(3) 0.021(3) 0.015(3)
F572 0.139(5) 0.064(3) 0.045(3) -0.008(2) -0.002(3) -0.047(3)
C55 0.039(3) 0.027(3) 0.034(3) 0.008(3) 0.011(3) 0.007(3)
C83 0.030(3) 0.021(3) 0.025(3) 0.000(2) 0.011(2) 0.004(2)
C64 0.026(3) 0.026(3) 0.041(4) 0.009(3) 0.001(3) 0.005(3)
C54 0.045(4) 0.037(4) 0.030(3) 0.003(3) 0.005(3) 0.011(3)
C68 0.091(5) 0.038(3) 0.037(4) 0.003(3) 0.011(3) 0.011(3)
C53 0.036(3) 0.026(3) 0.035(3) 0.002(3) 0.007(3) 0.003(3)
C78 0.039(4) 0.033(4) 0.047(4) 0.001(3) 0.015(3) 0.006(3)
F581 0.053(3) 0.147(5) 0.104(4) 0.094(4) 0.030(3) 0.009(3)
C58 0.052(4) 0.047(4) 0.036(4) 0.013(3) 0.009(3) 0.005(3)
C77 0.052(4) 0.030(4) 0.031(4) -0.001(3) 0.018(3) -0.007(3)
C67 0.058(4) 0.020(3) 0.044(4) 0.002(3) 0.013(3) 0.016(3)
F571 0.057(3) 0.063(3) 0.183(6) -0.050(4) 0.048(4) -0.031(3)
C57 0.046(4) 0.042(4) 0.036(4) -0.004(3) 0.000(3) -0.007(3)
C222 0.050(4) 0.097(6) 0.051(4) 0.023(4) 0.027(4) 0.026(4)
C223 0.044(4) 0.063(5) 0.055(4) -0.002(4) 0.024(4) 0.002(4)
C221 0.076(6) 0.049(4) 0.080(6) -0.002(4) 0.048(5) 0.020(4)
F681 0.124(4) 0.047(3) 0.060(3) 0.027(2) 0.043(3) 0.029(3)
F682 0.135(5) 0.174(6) 0.033(3) 0.026(3) -0.016(3) -0.099(5)
F671 0.051(3) 0.100(4) 0.132(5) -0.086(4) 0.015(3) 0.006(3)
F672 0.111(4) 0.058(3) 0.185(6) -0.044(4) 0.104(5) -0.001(3)
F673 0.102(17) 0.102(7) 0.057(3) 0.020(4) 0.055(6) 0.067(10)
F683 0.235(8) 0.144(5) 0.065(3) 0.060(3) 0.090(4) 0.144(6)
F77A 0.104(12) 0.038(8) 0.096(14) -0.032(9) 0.076(11) -0.036(9)
F77B 0.129(16) 0.019(6) 0.046(5) 0.007(4) 0.007(10) 0.016(10)
F77C 0.051(6) 0.058(6) 0.055(5) -0.025(5) -0.012(5) 0.015(5)
F77D 0.095(10) 0.029(5) 0.029(5) 0.001(4) -0.001(7) 0.014(7)
F77E 0.073(7) 0.042(5) 0.062(6) -0.027(4) -0.010(5) 0.033(5)
F77F 0.065(8) 0.072(8) 0.060(9) -0.045(7) 0.038(7) -0.032(7)
O1 0.150(10) 0.118(8) 0.229(13) -0.054(8) -0.015(9) 0.039(7)
C91 0.103(8) 0.089(8) 0.093(8) 0.014(6) 0.014(7) 0.021(7)
C911 0.145(12) 0.126(10) 0.092(8) 0.035(8) 0.014(8) 0.046(9)
C92 0.33(5) 0.68(9) 0.40(6) 0.11(6) 0.07(4) 0.38(6)
C921 0.38(4) 0.60(5) 0.22(2) 0.29(3) 0.24(3) 0.44(4)
O2 0.150(10) 0.118(8) 0.229(13) -0.054(8) -0.015(9) 0.039(7)
C991 0.160(15) 0.107(10) 0.145(13) 0.048(9) 0.073(13) 0.046(11)
C992 0.32(3) 0.142(17) 0.141(16) 0.035(13) 0.08(2) -0.03(2)

loop_
_atom_type_symbol
_atom_type_description
_atom_type_scat_dispersion_real
_atom_type_scat_dispersion_imag
_atom_type_scat_source
C C 0.0033 0.0016 'International Tables Vol C Tables 4.2.6.8 and 6.1.1.4'
H H 0.0000 0.0000 'International Tables Vol C Tables 4.2.6.8 and 6.1.1.4'
B B 0.0013 0.0007 'International Tables Vol C Tables 4.2.6.8 and 6.1.1.4'
F F 0.0171 0.0103 'International Tables Vol C Tables 4.2.6.8 and 6.1.1.4'
Si Si 0.0817 0.0704 'International Tables Vol C Tables 4.2.6.8 and 6.1.1.4'
P P 0.1023 0.0942 'International Tables Vol C Tables 4.2.6.8 and 6.1.1.4'
Ni Ni 0.3393 1.1124 'International Tables Vol C Tables 4.2.6.8 and 6.1.1.4'
O O 0.0106 0.0060 'International Tables Vol C Tables 4.2.6.8 and 6.1.1.4'

loop_
_geom_angle_atom_site_label_1
_geom_angle_atom_site_label_2
_geom_angle_atom_site_label_3
_geom_angle
_geom_angle_site_symmetry_1
Si Ni P1 115.17(7) .
Si Ni P2 151.51(7) .
P1 Ni P2 92.56(6) .
Si Ni H 49(2) .
P1 Ni H 161(2) .
P2 Ni H 103(2) .
C1 P1 C12 106.9(3) .
C1 P1 C11 100.8(3) .
C12 P1 C11 110.7(3) .
C1 P1 Ni 104.3(2) .
C12 P1 Ni 115.8(2) .
C11 P1 Ni 116.4(2) .
C31 Si C41 114.3(3) .
C31 Si Ni 121.2(2) .
C41 Si Ni 124.46(19) .
C31 Si H 118(2) .
C41 Si H 101(2) .
Ni Si H 51(2) .
C2 P2 C22 106.7(3) .
C2 P2 C21 102.7(3) .
C22 P2 C21 110.4(3) .
C2 P2 Ni 104.8(2) .
C22 P2 Ni 112.3(2) .
C21 P2 Ni 118.6(2) .
C32 C31 C36 118.5(6) .
C32 C31 Si 116.9(5) .
C36 C31 Si 124.1(5) .
C45 C44 C43 117.4(5) .
C45 C44 C48 121.1(5) .
C43 C44 C48 121.5(6) .
C42 C41 C46 117.4(5) .
C42 C41 Si 119.3(4) .
C46 C41 Si 123.3(4) .
C43 C42 C41 120.5(5) .
C43 C42 C47 116.2(5) .
C41 C42 C47 123.3(5) .
C111 C11 C113 108.5(5) .
C111 C11 C112 107.6(5) .
C113 C11 C112 107.8(5) .
C111 C11 P1 107.2(4) .
C113 C11 P1 111.3(4) .
C112 C11 P1 114.4(4) .
C44 C43 C42 122.0(6) .
C44 C43 H43A 119.0 .
C42 C43 H43A 119.0 .
C45 C46 C41 119.7(5) .
C45 C46 C49 117.1(5) .
C41 C46 C49 123.2(5) .
C32 C37 H37A 109.5 .
C32 C37 H37B 109.5 .
H37A C37 H37B 109.5 .
C32 C37 H37C 109.5 .
H37A C37 H37C 109.5 .
H37B C37 H37C 109.5 .
C11 C113 H11A 109.5 .
C11 C113 H11B 109.5 .
H11A C113 H11B 109.5 .
C11 C113 H11C 109.5 .
H11A C113 H11C 109.5 .
H11B C113 H11C 109.5 .
C46 C45 C44 122.9(6) .
C46 C45 H45A 118.5 .
C44 C45 H45A 118.5 .
C34 C33 C32 121.8(6) .
C34 C33 H33A 119.1 .
C32 C33 H33A 119.1 .
C2 C1 P1 115.5(4) .
C2 C1 H1A 108.4 .
P1 C1 H1A 108.4 .
C2 C1 H1B 108.4 .
P1 C1 H1B 108.4 .
H1A C1 H1B 107.5 .
C1 C2 P2 114.0(4) .
C1 C2 H2A 108.7 .
P2 C2 H2A 108.7 .
C1 C2 H2B 108.7 .
P2 C2 H2B 108.7 .
H2A C2 H2B 107.6 .
C35 C36 C31 119.8(6) .
C35 C36 C39 119.0(6) .
C31 C36 C39 121.2(6) .
C121 C12 C122 109.5(6) .
C121 C12 C123 108.1(5) .
C122 C12 C123 108.1(5) .
C121 C12 P1 113.5(5) .
C122 C12 P1 110.3(4) .
C123 C12 P1 107.3(4) .
C33 C32 C31 119.9(6) .
C33 C32 C37 119.0(6) .
C31 C32 C37 121.0(6) .
C11 C112 H11D 109.5 .
C11 C112 H11E 109.5 .
H11D C112 H11E 109.5 .
C11 C112 H11F 109.5 .
H11D C112 H11F 109.5 .
H11E C112 H11F 109.5 .
C42 C47 H47A 109.5 .
C42 C47 H47B 109.5 .
H47A C47 H47B 109.5 .
C42 C47 H47C 109.5 .
H47A C47 H47C 109.5 .
H47B C47 H47C 109.5 .
C12 C123 H12A 109.5 .
C12 C123 H12B 109.5 .
H12A C123 H12B 109.5 .
C12 C123 H12C 109.5 .
H12A C123 H12C 109.5 .
H12B C123 H12C 109.5 .
C12 C122 H12D 109.5 .
C12 C122 H12E 109.5 .
H12D C122 H12E 109.5 .
C12 C122 H12F 109.5 .
H12D C122 H12F 109.5 .
H12E C122 H12F 109.5 .
C36 C35 C34 121.9(6) .
C36 C35 H35A 119.0 .
C34 C35 H35A 119.0 .
C36 C39 H39A 109.5 .
C36 C39 H39B 109.5 .
H39A C39 H39B 109.5 .
C36 C39 H39C 109.5 .
H39A C39 H39C 109.5 .
H39B C39 H39C 109.5 .
C12 C121 H12G 109.5 .
C12 C121 H12H 109.5 .
H12G C121 H12H 109.5 .
C12 C121 H12I 109.5 .
H12G C121 H12I 109.5 .
H12H C121 H12I 109.5 .
C222 C22 C223 109.2(6) .
C222 C22 C221 107.8(6) .
C223 C22 C221 109.0(6) .
C222 C22 P2 106.1(4) .
C223 C22 P2 109.6(4) .
C221 C22 P2 115.0(5) .
C11 C111 H11G 109.5 .
C11 C111 H11H 109.5 .
H11G C111 H11H 109.5 .
C11 C111 H11I 109.5 .
H11G C111 H11I 109.5 .
H11H C111 H11I 109.5 .
C44 C48 H48A 109.5 .
C44 C48 H48B 109.5 .
H48A C48 H48B 109.5 .
C44 C48 H48C 109.5 .
H48A C48 H48C 109.5 .
H48B C48 H48C 109.5 .
C212 C21 C211 110.4(7) .
C212 C21 C213 106.9(6) .
C211 C21 C213 106.6(7) .
C212 C21 P2 113.4(5) .
C211 C21 P2 109.7(5) .
C213 C21 P2 109.5(5) .
C46 C49 H49A 109.5 .
C46 C49 H49B 109.5 .
H49A C49 H49B 109.5 .
C46 C49 H49C 109.5 .
H49A C49 H49C 109.5 .
H49B C49 H49C 109.5 .
C33 C34 C35 118.0(6) .
C33 C34 C38 120.8(7) .
C35 C34 C38 121.1(6) .
C21 C213 H21A 109.5 .
C21 C213 H21B 109.5 .
H21A C213 H21B 109.5 .
C21 C213 H21C 109.5 .
H21A C213 H21C 109.5 .
H21B C213 H21C 109.5 .
C21 C212 H21D 109.5 .
C21 C212 H21E 109.5 .
H21D C212 H21E 109.5 .
C21 C212 H21F 109.5 .
H21D C212 H21F 109.5 .
H21E C212 H21F 109.5 .
C34 C38 H38A 109.5 .
C34 C38 H38B 109.5 .
H38A C38 H38B 109.5 .
C34 C38 H38C 109.5 .
H38A C38 H38C 109.5 .
H38B C38 H38C 109.5 .
C21 C211 H21G 109.5 .
C21 C211 H21H 109.5 .
H21G C211 H21H 109.5 .
C21 C211 H21I 109.5 .
H21G C211 H21I 109.5 .
H21H C211 H21I 109.5 .
C82 C81 C86 115.1(5) .
C82 C81 B 123.5(5) .
C86 C81 B 120.8(5) .
C75 C76 C71 122.6(5) .
C75 C76 H76A 118.7 .
C71 C76 H76A 118.7 .
C85 C86 C81 122.5(5) .
C85 C86 H86A 118.8 .
C81 C86 H86A 118.8 .
C72 C71 C76 115.6(5) .
C72 C71 B 125.4(5) .
C76 C71 B 118.8(5) .
C84 C85 C86 120.4(5) .
C84 C85 C88 119.3(5) .
C86 C85 C88 120.3(5) .
C56 C51 C52 115.5(5) .
C56 C51 B 123.6(5) .
C52 C51 B 120.7(5) .
C73 C72 C71 122.1(5) .
C73 C72 H72A 118.9 .
C71 C72 H72A 118.9 .
C62 C61 C66 115.5(5) .
C62 C61 B 122.9(5) .
C66 C61 B 121.4(5) .
C61 C62 C63 122.4(5) .
C61 C62 H62A 118.8 .
C63 C62 H62A 118.8 .
C65 C66 C61 122.7(5) .
C65 C66 H66A 118.7 .
C61 C66 H66A 118.7 .
C85 C84 C83 118.7(5) .
C85 C84 H84A 120.6 .
C83 C84 H84A 120.6 .
C73 C74 C75 118.5(5) .
C73 C74 H74A 120.8 .
C75 C74 H74A 120.8 .
C83 C82 C81 123.0(5) .
C83 C82 H82A 118.5 .
C81 C82 H82A 118.5 .
C74 C73 C72 121.2(5) .
C74 C73 C77 118.8(5) .
C72 C73 C77 120.0(6) .
C76 C75 C74 120.0(5) .
C76 C75 C78 121.7(5) .
C74 C75 C78 118.2(5) .
F872 C87 F873 106.5(5) .
F872 C87 F871 105.0(5) .
F873 C87 F871 105.4(5) .
F872 C87 C83 112.4(5) .
F873 C87 C83 113.8(5) .
F871 C87 C83 113.0(5) .
C53 C52 C51 122.9(5) .
C53 C52 H52A 118.5 .
C51 C52 H52A 118.5 .
C66 C65 C64 120.6(5) .
C66 C65 C68 119.9(5) .
C64 C65 C68 119.5(5) .
C64 C63 C62 120.8(5) .
C64 C63 C67 120.2(5) .
C62 C63 C67 119.0(5) .
C61 B C81 111.9(5) .
C61 B C71 105.0(5) .
C81 B C71 114.1(4) .
C61 B C51 112.2(5) .
C81 B C51 103.1(5) .
C71 B C51 110.9(4) .
C55 C56 C51 122.7(5) .
C55 C56 H56A 118.7 .
C51 C56 H56A 118.7 .
F881 C88 F882 106.7(5) .
F881 C88 F883 107.4(5) .
F882 C88 F883 104.7(5) .
F881 C88 C85 112.6(5) .
F882 C88 C85 112.5(5) .
F883 C88 C85 112.4(5) .
C56 C55 C54 120.5(5) .
C56 C55 C58 119.5(5) .
C54 C55 C58 120.0(5) .
C84 C83 C82 120.3(5) .
C84 C83 C87 120.6(5) .
C82 C83 C87 119.0(5) .
C63 C64 C65 118.0(5) .
C63 C64 H64A 121.0 .
C65 C64 H64A 121.0 .
C55 C54 C53 117.8(6) .
C55 C54 H54A 121.1 .
C53 C54 H54A 121.1 .
F682 C68 F681 107.3(6) .
F682 C68 F683 103.5(7) .
F681 C68 F683 103.1(6) .
F682 C68 C65 113.9(6) .
F681 C68 C65 114.9(5) .
F683 C68 C65 112.9(6) .
C52 C53 C54 120.6(5) .
C52 C53 C57 120.0(6) .
C54 C53 C57 119.4(6) .
F782 C78 F781 105.4(5) .
F782 C78 F783 105.7(5) .
F781 C78 F783 106.7(5) .
F782 C78 C75 112.7(5) .
F781 C78 C75 112.7(5) .
F783 C78 C75 113.1(5) .
F581 C58 F583 107.6(6) .
F581 C58 F582 105.4(6) .
F583 C58 F582 103.5(6) .
F581 C58 C55 113.4(6) .
F583 C58 C55 114.4(6) .
F582 C58 C55 111.7(6) .
F77B C77 F77F 117.5(13) .
F77B C77 F77D 127.3(10) .
F77F C77 F77D 40.1(7) .
F77B C77 F77A 37.2(8) .
F77F C77 F77A 131.2(10) .
F77D C77 F77A 111.7(11) .
F77B C77 F77E 65.5(10) .
F77F C77 F77E 62.2(9) .
F77D C77 F77E 98.6(9) .
F77A C77 F77E 100.4(10) .
F77B C77 F77C 101.5(9) .
F77F C77 F77C 99.6(9) .
F77D C77 F77C 59.9(8) .
F77A C77 F77C 65.7(9) .
F77E C77 F77C 142.4(6) .
F77B C77 C73 115.2(9) .
F77F C77 C73 113.1(7) .
F77D C77 C73 117.4(7) .
F77A C77 C73 115.7(8) .
F77E C77 C73 110.2(6) .
F77C C77 C73 107.3(6) .
F673 C67 F671 108.7(7) .
F673 C67 F672 105.3(8) .
F671 C67 F672 99.7(6) .
F673 C67 C63 115.4(6) .
F671 C67 C63 112.9(6) .
F672 C67 C63 113.5(5) .
F571 C57 F572 111.3(7) .
F571 C57 F573 100.6(6) .
F572 C57 F573 101.9(6) .
F571 C57 C53 114.0(6) .
F572 C57 C53 115.7(6) .
F573 C57 C53 111.5(6) .
C22 C222 H22A 109.5 .
C22 C222 H22B 109.5 .
H22A C222 H22B 109.5 .
C22 C222 H22C 109.5 .
H22A C222 H22C 109.5 .
H22B C222 H22C 109.5 .
C22 C223 H22D 109.5 .
C22 C223 H22E 109.5 .
H22D C223 H22E 109.5 .
C22 C223 H22F 109.5 .
H22D C223 H22F 109.5 .
H22E C223 H22F 109.5 .
C22 C221 H22G 109.5 .
C22 C221 H22H 109.5 .
H22G C221 H22H 109.5 .
C22 C221 H22I 109.5 .
H22G C221 H22I 109.5 .
H22H C221 H22I 109.5 .
F77B F77A C77 66.4(16) .
F77B F77A F77C 126(2) .
C77 F77A F77C 62.4(9) .
F77A F77B C77 76.5(18) .
F77A F77B F77E 136(2) .
C77 F77B F77E 65.0(9) .
F77D F77C C77 52.2(5) .
F77D F77C F77A 94.4(8) .
C77 F77C F77A 51.9(6) .
F77F F77D C77 69.6(12) .
F77F F77D F77C 136.5(17) .
C77 F77D F77C 67.8(8) .
F77F F77E C77 51.3(6) .
F77F F77E F77B 94.4(8) .
C77 F77E F77B 49.5(6) .
F77D F77F C77 70.3(13) .
F77D F77F F77E 129.4(17) .
C77 F77F F77E 66.6(9) .
C91 O1 C92 146.2(18) .
O1 C91 C911 112.2(11) .
O1 C91 H91A 109.2 .
C911 C91 H91A 109.2 .
O1 C91 H91B 109.2 .
C911 C91 H91B 109.2 .
H91A C91 H91B 107.9 .
C91 C911 H91C 109.5 .
C91 C911 H91D 109.5 .
H91C C911 H91D 109.5 .
C91 C911 H91E 109.5 .
H91C C911 H91E 109.5 .
H91D C911 H91E 109.5 .
C921 C92 O1 82(3) .
C921 C92 H92A 115.0 .
O1 C92 H92A 115.0 .
C921 C92 H92B 115.0 .
O1 C92 H92B 115.0 .
H92A C92 H92B 112.1 .
C92 C921 H92C 109.5 .
C92 C921 H92D 109.5 .
H92C C921 H92D 109.5 .
C92 C921 H92E 109.5 .
H92C C921 H92E 109.5 .
H92D C921 H92E 109.5 .
C992 O2 C992 180.000(5) 2_575
C991 C992 O2 105.6(19) .

loop_
_geom_bond_atom_site_label_1
_geom_bond_atom_site_label_2
_geom_bond_distance
_geom_bond_site_symmetry_2
Ni Si 2.1469(17) .
Ni P1 2.1887(17) .
Ni P2 2.2537(17) .
Ni H 1.70(7) .
P1 C1 1.856(6) .
P1 C12 1.873(6) .
P1 C11 1.882(6) .
Si C31 1.861(6) .
Si C41 1.883(6) .
Si H 1.64(7) .
P2 C2 1.831(6) .
P2 C22 1.880(6) .
P2 C21 1.899(7) .
C31 C32 1.405(9) .
C31 C36 1.417(9) .
C44 C45 1.385(9) .
C44 C43 1.385(8) .
C44 C48 1.499(8) .
C41 C42 1.414(8) .
C41 C46 1.421(8) .
C42 C43 1.387(8) .
C42 C47 1.509(8) .
C11 C111 1.535(9) .
C11 C113 1.537(8) .
C11 C112 1.548(8) .
C43 H43A 0.9500 .
C46 C45 1.383(8) .
C46 C49 1.514(9) .
C37 C32 1.511(9) .
C37 H37A 0.9800 .
C37 H37B 0.9800 .
C37 H37C 0.9800 .
C113 H11A 0.9800 .
C113 H11B 0.9800 .
C113 H11C 0.9800 .
C45 H45A 0.9500 .
C33 C34 1.383(9) .
C33 C32 1.394(9) .
C33 H33A 0.9500 .
C1 C2 1.512(9) .
C1 H1A 0.9900 .
C1 H1B 0.9900 .
C2 H2A 0.9900 .
C2 H2B 0.9900 .
C36 C35 1.381(9) .
C36 C39 1.505(9) .
C12 C121 1.521(9) .
C12 C122 1.533(9) .
C12 C123 1.533(9) .
C112 H11D 0.9800 .
C112 H11E 0.9800 .
C112 H11F 0.9800 .
C47 H47A 0.9800 .
C47 H47B 0.9800 .
C47 H47C 0.9800 .
C123 H12A 0.9800 .
C123 H12B 0.9800 .
C123 H12C 0.9800 .
C122 H12D 0.9800 .
C122 H12E 0.9800 .
C122 H12F 0.9800 .
C35 C34 1.396(9) .
C35 H35A 0.9500 .
C39 H39A 0.9800 .
C39 H39B 0.9800 .
C39 H39C 0.9800 .
C121 H12G 0.9800 .
C121 H12H 0.9800 .
C121 H12I 0.9800 .
C22 C222 1.516(9) .
C22 C223 1.535(9) .
C22 C221 1.538(9) .
C111 H11G 0.9800 .
C111 H11H 0.9800 .
C111 H11I 0.9800 .
C48 H48A 0.9800 .
C48 H48B 0.9800 .
C48 H48C 0.9800 .
C21 C212 1.520(10) .
C21 C211 1.522(10) .
C21 C213 1.528(10) .
C49 H49A 0.9800 .
C49 H49B 0.9800 .
C49 H49C 0.9800 .
C34 C38 1.512(9) .
C213 H21A 0.9800 .
C213 H21B 0.9800 .
C213 H21C 0.9800 .
C212 H21D 0.9800 .
C212 H21E 0.9800 .
C212 H21F 0.9800 .
C38 H38A 0.9800 .
C38 H38B 0.9800 .
C38 H38C 0.9800 .
C211 H21G 0.9800 .
C211 H21H 0.9800 .
C211 H21I 0.9800 .
F883 C88 1.345(7) .
F873 C87 1.334(7) .
F783 C78 1.342(7) .
F872 C87 1.334(7) .
F882 C88 1.338(7) .
F871 C87 1.335(7) .
F881 C88 1.316(7) .
F583 C58 1.326(7) .
F782 C78 1.330(8) .
C81 C82 1.399(8) .
C81 C86 1.407(8) .
C81 B 1.633(9) .
C76 C75 1.378(8) .
C76 C71 1.407(8) .
C76 H76A 0.9500 .
C86 C85 1.396(8) .
C86 H86A 0.9500 .
C71 C72 1.394(8) .
C71 B 1.646(8) .
C85 C84 1.378(8) .
C85 C88 1.485(8) .
C51 C56 1.393(8) .
C51 C52 1.397(8) .
C51 B 1.648(8) .
C72 C73 1.391(8) .
C72 H72A 0.9500 .
F781 C78 1.341(7) .
C61 C62 1.392(8) .
C61 C66 1.396(8) .
C61 B 1.632(8) .
C62 C63 1.393(8) .
C62 H62A 0.9500 .
C66 C65 1.381(8) .
C66 H66A 0.9500 .
C84 C83 1.387(8) .
C84 H84A 0.9500 .
C74 C73 1.365(9) .
C74 C75 1.404(8) .
C74 H74A 0.9500 .
C82 C83 1.388(8) .
C82 H82A 0.9500 .
C73 C77 1.491(8) .
C75 C78 1.488(9) .
C87 C83 1.485(8) .
C52 C53 1.375(8) .
C52 H52A 0.9500 .
C65 C64 1.391(8) .
C65 C68 1.490(9) .
C63 C64 1.378(8) .
C63 C67 1.490(8) .
F573 C57 1.363(9) .
F582 C58 1.343(9) .
C56 C55 1.386(8) .
C56 H56A 0.9500 .
F572 C57 1.291(8) .
C55 C54 1.391(8) .
C55 C58 1.486(9) .
C64 H64A 0.9500 .
C54 C53 1.392(9) .
C54 H54A 0.9500 .
C68 F682 1.263(8) .
C68 F681 1.300(7) .
C68 F683 1.326(9) .
C53 C57 1.490(9) .
F581 C58 1.304(9) .
C77 F77B 1.228(15) .
C77 F77F 1.246(13) .
C77 F77D 1.252(12) .
C77 F77A 1.303(15) .
C77 F77E 1.465(11) .
C77 F77C 1.467(11) .
C67 F673 1.241(8) .
C67 F671 1.291(8) .
C67 F672 1.319(9) .
F571 C57 1.290(9) .
C222 H22A 0.9800 .
C222 H22B 0.9800 .
C222 H22C 0.9800 .
C223 H22D 0.9800 .
C223 H22E 0.9800 .
C223 H22F 0.9800 .
C221 H22G 0.9800 .
C221 H22H 0.9800 .
C221 H22I 0.9800 .
F77A F77B 0.810(17) .
F77A F77C 1.51(2) .
F77B F77E 1.470(19) .
F77C F77D 1.371(16) .
F77D F77F 0.856(13) .
F77E F77F 1.412(18) .
O1 C91 1.424(14) .
O1 C92 1.67(4) .
C91 C911 1.472(14) .
C91 H91A 0.9900 .
C91 H91B 0.9900 .
C911 H91C 0.9800 .
C911 H91D 0.9800 .
C911 H91E 0.9800 .
C92 C921 1.36(4) .
C92 H92A 0.9900 .
C92 H92B 0.9900 .
C921 H92C 0.9800 .
C921 H92D 0.9800 .
C921 H92E 0.9800 .
O2 C992 1.73(2) 2_575
O2 C992 1.73(2) .
C991 C992 1.40(3) .
